data_4038263
loop_
_publ_author_name
'Pattarawarapan, Mookda'
'Wiriya, Nittaya'
'Yimklan, Saranphong'
'Wangngae, Sirilak'
'Phakhodee, Wong'

_publ_section_title
;
 Zwitterionic Ring-Opened Oxyphosphonium Species from the
 Ph<sub>3</sub>P-I<sub>2</sub> Mediated Reactions of
 Benzo[<i>d</i>]oxazol-2(3<i>H</i>)-ones with Secondary Amines.
;
_journal_issue 9
_journal_name_full 'The Journal of organic chemistry'
_journal_page_first 6151
_journal_page_last 6158
_journal_paper_doi 10.1021/acs.joc.0c00211
_journal_volume 85
_journal_year 2020
_chemical_formula_moiety 'C39 H33 N2 O2 P'
_chemical_formula_sum 'C39 H33 N2 O2 P'
_chemical_formula_weight 592.64
_space_group_crystal_system monoclinic
_space_group_IT_number 9
_space_group_name_Hall 'C -2yc'
_space_group_name_H-M_alt 'C 1 c 1'
_atom_sites_solution_hydrogens geom
_atom_sites_solution_primary dual
_audit_creation_date 2019-04-11
_audit_creation_method
;
Olex2 1.2
(compiled 2018.05.29 svn.r3508 for OlexSys, GUI svn.r5506)
;
_cell_angle_alpha 90
_cell_angle_beta 122.591(5)
_cell_angle_gamma 90
_cell_formula_units_Z 4
_cell_length_a 16.7996(5)
_cell_length_b 11.7198(2)
_cell_length_c 19.3982(7)
_cell_measurement_reflns_used 17113
_cell_measurement_temperature 293(2)
_cell_measurement_theta_max 27.2070
_cell_measurement_theta_min 2.1590
_cell_volume 3217.9(2)
_computing_cell_refinement 'CrysAlisPro 1.171.39.46 (Rigaku OD, 2018)'
_computing_data_collection 'CrysAlisPro 1.171.39.46 (Rigaku OD, 2018)'
_computing_data_reduction 'CrysAlisPro 1.171.39.46 (Rigaku OD, 2018)'
_computing_molecular_graphics 'Olex2 (Dolomanov et al., 2009)'
_computing_publication_material 'Olex2 (Dolomanov et al., 2009)'
_computing_structure_refinement 'ShelXL (Sheldrick, 2015)'
_computing_structure_solution 'ShelXT (Sheldrick, 2015)'
_diffrn_ambient_temperature 293(2)
_diffrn_detector 'CCD plate'
_diffrn_detector_type HyPix3000
_diffrn_measured_fraction_theta_full 1.000
_diffrn_measured_fraction_theta_max 0.946
_diffrn_measurement_details
;
List of Runs (angles in degrees, time in seconds):

  # Type    Start    End  Width  t~exp~   \w     \q     \k     \f   Frames
--------------------------------------------------------------------------
  1  \w    -78.00   0.00   0.50   17.90    --   -9.60 -23.00 -56.00  156
  2  \w    -19.00  59.00   0.50   17.90    --   -9.60  23.00 108.00  156
  3  \w    -58.00  20.00   0.50   17.90    --   10.46 -23.00 -56.00  156
  4  \w    -58.00  -3.00   0.50   17.90    --   -9.60 125.00 -30.00  110
  5  \w    -22.00  55.00   0.50   17.90    --   -9.60  37.00-180.00  154
  6  \w    -58.00  -3.00   0.50   17.90    --   -9.60 125.00  30.00  110
  7  \w    -58.00  -3.00   0.50   17.90    --   -9.60 125.00-150.00  110
  8  \w      3.00  59.00   0.50   17.90    --   10.46-125.00-120.00  112
  9  \w    -15.00  75.00   0.50   17.90    --   10.46  77.00 -60.00  180
 10  \w      1.00  79.00   0.50   17.90    --   10.46  23.00 108.00  156
 11  \w    -15.00  49.00   0.50   17.90    --   10.46  77.00-180.00  128
;
_diffrn_measurement_device 'four-circle diffractometer'
_diffrn_measurement_device_type 'SuperNova, Single source at offset/far, HyPix3000'
_diffrn_measurement_method '\w scans'
_diffrn_orient_matrix_type 'CrysAlisPro convention (1999,Acta A55,543-557)'
_diffrn_orient_matrix_UB_11 0.0481862000
_diffrn_orient_matrix_UB_12 -0.0164202000
_diffrn_orient_matrix_UB_13 0.0239997000
_diffrn_orient_matrix_UB_21 0.0002402000
_diffrn_orient_matrix_UB_22 -0.0081063000
_diffrn_orient_matrix_UB_23 -0.0361305000
_diffrn_orient_matrix_UB_31 0.0137333000
_diffrn_orient_matrix_UB_32 0.0576800000
_diffrn_orient_matrix_UB_33 0.0017495000
_diffrn_radiation_monochromator mirror
_diffrn_radiation_probe x-ray
_diffrn_radiation_type MoK\a
_diffrn_radiation_wavelength 0.71073
_diffrn_reflns_av_R_equivalents 0.0278
_diffrn_reflns_av_unetI/netI 0.0270
_diffrn_reflns_Laue_measured_fraction_full 1.000
_diffrn_reflns_Laue_measured_fraction_max 0.946
_diffrn_reflns_limit_h_max 21
_diffrn_reflns_limit_h_min -20
_diffrn_reflns_limit_k_max 14
_diffrn_reflns_limit_k_min -15
_diffrn_reflns_limit_l_max 23
_diffrn_reflns_limit_l_min -24
_diffrn_reflns_number 22760
_diffrn_reflns_point_group_measured_fraction_full 0.964
_diffrn_reflns_point_group_measured_fraction_max 0.888
_diffrn_reflns_theta_full 25.242
_diffrn_reflns_theta_max 27.425
_diffrn_reflns_theta_min 2.171
_diffrn_source 'micro-focus sealed X-ray tube'
_diffrn_source_type 'SuperNova (Mo) X-ray Source'
_exptl_absorpt_coefficient_mu 0.122
_exptl_absorpt_correction_T_max 1.00000
_exptl_absorpt_correction_T_min 0.85755
_exptl_absorpt_correction_type multi-scan
_exptl_absorpt_process_details
;
CrysAlisPro 1.171.39.46 (Rigaku Oxford Diffraction, 2018)
Empirical absorption correction using spherical harmonics,
 implemented in SCALE3 ABSPACK scaling algorithm.
;
_exptl_crystal_colour 'clear light colourless'
_exptl_crystal_density_diffrn 1.223
_exptl_crystal_description block
_exptl_crystal_F_000 1248
_exptl_crystal_size_max 0.4
_exptl_crystal_size_mid 0.28
_exptl_crystal_size_min 0.2
_refine_diff_density_max 0.340
_refine_diff_density_min -0.313
_refine_diff_density_rms 0.037
_refine_ls_abs_structure_details
;
 Flack x determined using 2440 quotients [(I+)-(I-)]/[(I+)+(I-)]
 (Parsons, Flack and Wagner, Acta Cryst. B69 (2013) 249-259).
;
_refine_ls_abs_structure_Flack -0.05(3)
_refine_ls_extinction_method none
_refine_ls_goodness_of_fit_ref 0.961
_refine_ls_hydrogen_treatment constr
_refine_ls_matrix_type full
_refine_ls_number_parameters 397
_refine_ls_number_reflns 6526
_refine_ls_number_restraints 2
_refine_ls_restrained_S_all 0.961
_refine_ls_R_factor_all 0.0484
_refine_ls_R_factor_gt 0.0425
_refine_ls_shift/su_max 0.000
_refine_ls_shift/su_mean 0.000
_refine_ls_structure_factor_coef Fsqd
_refine_ls_weighting_details 'w=1/[\s^2^(Fo^2^)+(0.1000P)^2^] where P=(Fo^2^+2Fc^2^)/3'
_refine_ls_weighting_scheme calc
_refine_ls_wR_factor_gt 0.1223
_refine_ls_wR_factor_ref 0.1291
_reflns_Friedel_coverage 0.875
_reflns_Friedel_fraction_full 0.928
_reflns_Friedel_fraction_max 0.830
_reflns_number_gt 5781
_reflns_number_total 6526
_reflns_threshold_expression 'I > 2\s(I)'
_cod_data_source_file jo0c00211_si_001.cif
_cod_data_source_block nw2-116
_cod_depositor_comments 'Adding full bibliography for 4038263.cif.'
_cod_database_code 4038263
_shelx_shelxl_version_number 2018/3
_chemical_oxdiff_formula 'C39 H33 O2 N2 P'
_shelx_space_group_comment
;
The symmetry employed for this shelxl refinement is uniquely defined
by the following loop, which should always be used as a source of
symmetry information in preference to the above space-group names.
They are only intended as comments.
;
_shelx_estimated_absorpt_t_max 0.976
_shelx_estimated_absorpt_t_min 0.953
_reflns_odcompleteness_completeness 99.94
_reflns_odcompleteness_iscentric 1
_reflns_odcompleteness_theta 26.32
_olex2_refinement_description
;
1. Fixed Uiso
 At 1.2 times of:
  All C(H) groups, All C(H,H) groups
2.a Secondary CH2 refined with riding coordinates:
 C8'(H8'A,H8'B), C1'(H1'A,H1'B)
2.b Aromatic/amide H refined with riding coordinates:
 C12"(H12"), C8"(H8"), C11"(H11"), C14"(H14"), C5(H5), C14'(H14'), C3'(H3'),
 C6(H6), C10"(H10"), C7'(H7'), C2"(H2"), C10'(H10'), C6"(H6"), C5"(H5"), C3(H3),
  C4"(H4"), C4(H4), C9"(H9"), C6'(H6'), C18"(H18"), C15"(H15"), C4'(H4'),
 C16"(H16"), C12'(H12'), C11'(H11'), C3"(H3"), C13'(H13'), C17"(H17"), C5'(H5')
;
_olex2_submission_special_instructions 'No special instructions were received'
_oxdiff_exptl_absorpt_empirical_details
;
Empirical correction (ABSPACK) includes:
- Absorption correction using spherical harmonics
- Frame scaling
;
_oxdiff_exptl_absorpt_empirical_full_max 1.643
_oxdiff_exptl_absorpt_empirical_full_min 0.622

loop_
_space_group_symop_operation_xyz
'x, y, z'
'x, -y, z+1/2'
'x+1/2, y+1/2, z'
'x+1/2, -y+1/2, z+1/2'

loop_
_atom_site_label
_atom_site_type_symbol
_atom_site_fract_x
_atom_site_fract_y
_atom_site_fract_z
_atom_site_U_iso_or_equiv
_atom_site_adp_type
_atom_site_occupancy
_atom_site_site_symmetry_order
_atom_site_calc_flag
_atom_site_refinement_flags_posn
_atom_site_refinement_flags_adp
_atom_site_refinement_flags_occupancy
_atom_site_disorder_assembly
_atom_site_disorder_group
P1 P 0.57172(5) 0.71417(6) 0.55983(4) 0.03909(19) Uani 1 1 d . . . . .
N1 N 0.32596(15) 0.5237(2) 0.38456(14) 0.0390(5) Uani 1 1 d . . . . .
O2 O 0.42928(19) 0.3885(2) 0.46835(15) 0.0595(6) Uani 1 1 d . . . . .
O1 O 0.47825(17) 0.6434(2) 0.50396(16) 0.0614(6) Uani 1 1 d . . . . .
N2 N 0.4029(2) 0.4203(2) 0.34177(17) 0.0546(7) Uani 1 1 d . . . . .
C1'" C 0.3912(2) 0.4396(3) 0.4045(2) 0.0470(7) Uani 1 1 d . . . . .
C12" C 0.6014(2) 0.6083(3) 0.7000(2) 0.0510(7) Uani 1 1 d . . . . .
H12" H 0.542686 0.574652 0.665628 0.061 Uiso 1 1 calc R . . . .
C1 C 0.3971(2) 0.6452(3) 0.50459(18) 0.0425(6) Uani 1 1 d . . . . .
C7" C 0.6378(2) 0.6827(3) 0.66787(18) 0.0402(6) Uani 1 1 d . . . . .
C1" C 0.5571(2) 0.8678(3) 0.5511(2) 0.0472(7) Uani 1 1 d . . . . .
C8" C 0.7274(2) 0.7300(3) 0.72070(19) 0.0492(7) Uani 1 1 d . . . . .
H8" H 0.753539 0.777856 0.699734 0.059 Uiso 1 1 calc R . . . .
C11" C 0.6524(3) 0.5842(3) 0.7830(2) 0.0612(9) Uani 1 1 d . . . . .
H11" H 0.627929 0.533751 0.804088 0.073 Uiso 1 1 calc R . . . .
C13" C 0.6498(2) 0.6750(3) 0.52733(18) 0.0481(7) Uani 1 1 d . . . . .
C9' C 0.4299(3) 0.2312(3) 0.2997(2) 0.0518(7) Uani 1 1 d . . . . .
C14" C 0.6532(2) 0.5606(3) 0.5109(2) 0.0584(9) Uani 1 1 d . . . . .
H14" H 0.614385 0.508542 0.515325 0.070 Uiso 1 1 calc R . . . .
C2 C 0.3210(2) 0.5771(3) 0.4474(2) 0.0481(7) Uani 1 1 d . . . . .
C8' C 0.4722(2) 0.3368(3) 0.3521(2) 0.0516(7) Uani 1 1 d . . . . .
H8'A H 0.509525 0.313968 0.409146 0.062 Uiso 1 1 calc R . . . .
H8'B H 0.514605 0.372443 0.339024 0.062 Uiso 1 1 calc R . . . .
C5 C 0.2953(3) 0.7048(4) 0.5518(3) 0.0673(10) Uani 1 1 d . . . . .
H5 H 0.286711 0.749244 0.587020 0.081 Uiso 1 1 calc R . . . .
C2' C 0.4131(3) 0.5622(3) 0.2511(2) 0.0540(8) Uani 1 1 d . . . . .
C14' C 0.4848(3) 0.1682(3) 0.2789(3) 0.0686(10) Uani 1 1 d . . . . .
H14' H 0.544495 0.193899 0.294127 0.082 Uiso 1 1 calc R . . . .
C1' C 0.3525(3) 0.4811(3) 0.2636(2) 0.0582(9) Uani 1 1 d . . . . .
H1'A H 0.300798 0.523562 0.259936 0.070 Uiso 1 1 calc R . . . .
H1'B H 0.325344 0.425497 0.219585 0.070 Uiso 1 1 calc R . . . .
C3' C 0.4728(3) 0.6365(3) 0.3118(2) 0.0626(9) Uani 1 1 d . . . . .
H3' H 0.476145 0.635901 0.361222 0.075 Uiso 1 1 calc R . . . .
C6 C 0.3801(2) 0.7095(3) 0.5561(2) 0.0517(8) Uani 1 1 d . . . . .
H6 H 0.427559 0.757193 0.594603 0.062 Uiso 1 1 calc R . . . .
C10" C 0.7389(3) 0.6345(3) 0.8345(2) 0.0623(9) Uani 1 1 d . . . . .
H10" H 0.771797 0.620187 0.890410 0.075 Uiso 1 1 calc R . . . .
C7' C 0.4075(3) 0.5644(4) 0.1772(2) 0.0734(12) Uani 1 1 d . . . . .
H7' H 0.366323 0.515389 0.135175 0.088 Uiso 1 1 calc R . . . .
C2" C 0.5104(3) 0.9142(4) 0.4739(3) 0.0718(11) Uani 1 1 d . . . . .
H2" H 0.492107 0.867004 0.429206 0.086 Uiso 1 1 calc R . . . .
C10' C 0.3401(3) 0.1898(4) 0.2745(3) 0.0686(10) Uani 1 1 d . . . . .
H10' H 0.301881 0.229830 0.287252 0.082 Uiso 1 1 calc R . . . .
C6" C 0.5841(4) 0.9395(3) 0.6164(3) 0.0722(11) Uani 1 1 d . . . . .
H6" H 0.616718 0.911148 0.669589 0.087 Uiso 1 1 calc R . . . .
C5" C 0.5617(5) 1.0546(4) 0.6016(4) 0.1012(18) Uani 1 1 d . . . . .
H5" H 0.578526 1.102757 0.645586 0.121 Uiso 1 1 calc R . . . .
C3 C 0.2367(3) 0.5711(4) 0.4426(3) 0.0679(10) Uani 1 1 d . . . . .
H3 H 0.188508 0.524432 0.403737 0.082 Uiso 1 1 calc R . . . .
C4" C 0.5160(4) 1.0991(4) 0.5249(4) 0.0883(16) Uani 1 1 d . . . . .
H4" H 0.502704 1.176759 0.516343 0.106 Uiso 1 1 calc R . . . .
C4 C 0.2235(3) 0.6347(4) 0.4958(3) 0.0764(12) Uani 1 1 d . . . . .
H4 H 0.166950 0.630234 0.493692 0.092 Uiso 1 1 calc R . . . .
C9" C 0.7772(3) 0.7066(3) 0.8029(2) 0.0593(9) Uani 1 1 d . . . . .
H9" H 0.836410 0.739041 0.837395 0.071 Uiso 1 1 calc R . . . .
C6' C 0.4638(4) 0.6406(5) 0.1656(3) 0.0901(15) Uani 1 1 d . . . . .
H6' H 0.460717 0.641819 0.116261 0.108 Uiso 1 1 calc R . . . .
C18" C 0.7091(3) 0.7536(4) 0.5220(3) 0.0700(11) Uani 1 1 d . . . . .
H18" H 0.708076 0.830392 0.533609 0.084 Uiso 1 1 calc R . . . .
C15" C 0.7141(3) 0.5229(5) 0.4878(3) 0.0771(12) Uani 1 1 d . . . . .
H15" H 0.715808 0.446160 0.476496 0.092 Uiso 1 1 calc R . . . .
C4' C 0.5276(4) 0.7118(4) 0.3008(3) 0.0865(14) Uani 1 1 d . . . . .
H4' H 0.567570 0.761953 0.342482 0.104 Uiso 1 1 calc R . . . .
C16" C 0.7719(3) 0.6003(6) 0.4819(3) 0.0948(18) Uani 1 1 d . . . . .
H16" H 0.812529 0.575649 0.466282 0.114 Uiso 1 1 calc R . . . .
C12' C 0.3636(5) 0.0270(4) 0.2123(3) 0.0947(17) Uani 1 1 d . . . . .
H12' H 0.342346 -0.042074 0.184641 0.114 Uiso 1 1 calc R . . . .
C11' C 0.3079(4) 0.0881(5) 0.2298(3) 0.0916(16) Uani 1 1 d . . . . .
H11' H 0.247470 0.061856 0.211931 0.110 Uiso 1 1 calc R . . . .
C3" C 0.4903(4) 1.0283(5) 0.4614(4) 0.0946(17) Uani 1 1 d . . . . .
H3" H 0.458468 1.057339 0.408414 0.114 Uiso 1 1 calc R . . . .
C13' C 0.4493(5) 0.0666(4) 0.2350(3) 0.0906(16) Uani 1 1 d . . . . .
H13' H 0.486000 0.025401 0.221146 0.109 Uiso 1 1 calc R . . . .
C17" C 0.7697(3) 0.7142(6) 0.4990(3) 0.098(2) Uani 1 1 d . . . . .
H17" H 0.809405 0.765380 0.495044 0.117 Uiso 1 1 calc R . . . .
C5' C 0.5233(5) 0.7128(5) 0.2277(4) 0.1022(19) Uani 1 1 d . . . . .
H5' H 0.561122 0.763100 0.220560 0.123 Uiso 1 1 calc R . . . .

loop_
_atom_site_aniso_label
_atom_site_aniso_U_11
_atom_site_aniso_U_22
_atom_site_aniso_U_33
_atom_site_aniso_U_23
_atom_site_aniso_U_13
_atom_site_aniso_U_12
P1 0.0383(3) 0.0451(4) 0.0368(4) -0.0026(3) 0.0221(3) -0.0030(3)
N1 0.0317(10) 0.0399(12) 0.0353(11) -0.0069(9) 0.0113(9) 0.0036(9)
O2 0.0724(15) 0.0526(13) 0.0601(15) 0.0117(11) 0.0400(13) 0.0067(12)
O1 0.0517(13) 0.0745(16) 0.0601(15) -0.0126(12) 0.0314(11) -0.0076(12)
N2 0.0574(16) 0.0538(16) 0.0474(15) 0.0071(12) 0.0247(13) 0.0116(13)
C1'" 0.0441(15) 0.0435(15) 0.0501(17) 0.0006(13) 0.0232(13) -0.0033(12)
C12" 0.0464(16) 0.0565(18) 0.0530(19) 0.0056(14) 0.0286(15) -0.0025(14)
C1 0.0382(13) 0.0493(16) 0.0404(15) 0.0014(12) 0.0214(12) 0.0019(12)
C7" 0.0428(14) 0.0396(14) 0.0403(15) 0.0002(11) 0.0237(12) 0.0030(11)
C1" 0.0437(16) 0.0496(16) 0.0521(17) 0.0050(14) 0.0284(14) -0.0017(13)
C8" 0.0476(16) 0.0514(17) 0.0429(17) -0.0014(13) 0.0205(13) -0.0086(13)
C11" 0.063(2) 0.073(2) 0.055(2) 0.0163(17) 0.0364(17) 0.0064(18)
C13" 0.0382(15) 0.070(2) 0.0385(15) -0.0094(14) 0.0226(13) -0.0080(14)
C9' 0.0600(19) 0.0494(17) 0.0458(17) 0.0081(13) 0.0283(15) 0.0027(15)
C14" 0.0527(19) 0.073(2) 0.051(2) -0.0065(15) 0.0292(16) 0.0042(16)
C2 0.0391(14) 0.0512(17) 0.0500(17) -0.0013(13) 0.0212(13) 0.0008(13)
C8' 0.0526(17) 0.0501(17) 0.0506(18) 0.0008(14) 0.0268(15) 0.0021(14)
C5 0.064(2) 0.083(3) 0.072(3) 0.0075(19) 0.048(2) 0.0223(19)
C2' 0.063(2) 0.0555(18) 0.0393(16) 0.0073(13) 0.0251(15) 0.0217(15)
C14' 0.095(3) 0.054(2) 0.073(3) -0.0023(18) 0.056(2) -0.004(2)
C1' 0.061(2) 0.059(2) 0.0429(18) 0.0024(14) 0.0204(16) 0.0124(16)
C3' 0.073(2) 0.068(2) 0.0487(19) 0.0048(16) 0.0343(18) 0.0064(19)
C6 0.0501(17) 0.061(2) 0.0462(18) -0.0012(13) 0.0276(15) 0.0021(14)
C10" 0.065(2) 0.075(2) 0.0416(18) 0.0081(15) 0.0254(16) 0.0042(18)
C7' 0.091(3) 0.081(3) 0.0427(19) 0.0113(19) 0.032(2) 0.032(2)
C2" 0.068(2) 0.068(2) 0.059(2) 0.0177(18) 0.0214(19) -0.0076(19)
C10' 0.068(2) 0.066(2) 0.068(2) 0.0044(18) 0.035(2) -0.0106(19)
C6" 0.102(3) 0.051(2) 0.077(3) 0.0021(18) 0.057(3) 0.018(2)
C5" 0.152(5) 0.053(2) 0.135(5) 0.002(3) 0.102(4) 0.024(3)
C3 0.0406(17) 0.078(3) 0.082(3) -0.007(2) 0.0305(18) -0.0055(16)
C4" 0.082(3) 0.062(3) 0.145(5) 0.039(3) 0.077(3) 0.025(2)
C4 0.052(2) 0.097(3) 0.097(3) -0.001(3) 0.051(2) 0.005(2)
C9" 0.056(2) 0.063(2) 0.0459(19) -0.0027(14) 0.0182(16) -0.0082(16)
C6' 0.115(4) 0.107(4) 0.061(3) 0.030(3) 0.056(3) 0.034(3)
C18" 0.059(2) 0.095(3) 0.070(2) -0.027(2) 0.0435(19) -0.032(2)
C15" 0.065(2) 0.103(3) 0.068(3) -0.017(2) 0.039(2) 0.015(2)
C4' 0.099(3) 0.088(3) 0.073(3) 0.008(2) 0.046(3) -0.014(3)
C16" 0.057(2) 0.152(5) 0.089(3) -0.048(3) 0.048(2) -0.014(3)
C12' 0.144(5) 0.065(3) 0.072(3) -0.013(2) 0.057(3) -0.026(3)
C11' 0.085(3) 0.086(3) 0.079(3) 0.009(3) 0.028(3) -0.031(3)
C3" 0.071(3) 0.085(3) 0.113(4) 0.054(3) 0.040(3) 0.008(3)
C13' 0.140(5) 0.060(2) 0.091(3) -0.012(2) 0.075(4) -0.001(3)
C17" 0.065(3) 0.156(6) 0.099(4) -0.046(3) 0.063(3) -0.047(3)
C5' 0.115(5) 0.114(5) 0.094(4) 0.035(3) 0.067(4) 0.005(3)

loop_
_atom_type_symbol
_atom_type_description
_atom_type_scat_dispersion_real
_atom_type_scat_dispersion_imag
_atom_type_scat_source
C C 0.0033 0.0016 'International Tables Vol C Tables 4.2.6.8 and 6.1.1.4'
H H 0.0000 0.0000 'International Tables Vol C Tables 4.2.6.8 and 6.1.1.4'
N N 0.0061 0.0033 'International Tables Vol C Tables 4.2.6.8 and 6.1.1.4'
O O 0.0106 0.0060 'International Tables Vol C Tables 4.2.6.8 and 6.1.1.4'
P P 0.1023 0.0942 'International Tables Vol C Tables 4.2.6.8 and 6.1.1.4'

loop_
_geom_angle_atom_site_label_1
_geom_angle_atom_site_label_2
_geom_angle_atom_site_label_3
_geom_angle
_geom_angle_site_symmetry_1
_geom_angle_site_symmetry_3
_geom_angle_publ_flag
O1 P1 C7" 116.89(14) . . ?
O1 P1 C1" 114.99(14) . . ?
O1 P1 C13" 105.63(14) . . ?
C7" P1 C1" 106.24(15) . . ?
C13" P1 C7" 104.29(14) . . ?
C13" P1 C1" 108.02(16) . . ?
C1'" N1 C2 119.1(3) . . ?
C1 O1 P1 127.8(2) . . ?
C1'" N2 C8' 118.9(3) . . ?
C1'" N2 C1' 124.6(3) . . ?
C8' N2 C1' 116.4(3) . . ?
O2 C1'" N1 123.5(3) . . ?
O2 C1'" N2 126.0(3) . . ?
N2 C1'" N1 110.4(3) . . ?
C11" C12" C7" 120.2(3) . . ?
O1 C1 C2 118.1(3) . . ?
O1 C1 C6 127.0(3) . . ?
C6 C1 C2 114.9(3) . . ?
C12" C7" P1 120.3(2) . . ?
C12" C7" C8" 118.6(3) . . ?
C8" C7" P1 121.0(2) . . ?
C2" C1" P1 117.6(3) . . ?
C2" C1" C6" 118.3(3) . . ?
C6" C1" P1 123.9(3) . . ?
C9" C8" C7" 120.9(3) . . ?
C10" C11" C12" 120.3(3) . . ?
C14" C13" P1 117.2(3) . . ?
C14" C13" C18" 120.0(3) . . ?
C18" C13" P1 122.8(3) . . ?
C14' C9' C8' 118.8(3) . . ?
C10' C9' C8' 123.1(3) . . ?
C10' C9' C14' 118.1(4) . . ?
C13" C14" C15" 120.6(4) . . ?
C1 C2 N1 118.8(3) . . ?
C3 C2 N1 117.3(3) . . ?
C3 C2 C1 123.4(3) . . ?
N2 C8' C9' 114.0(3) . . ?
C4 C5 C6 120.5(4) . . ?
C3' C2' C1' 120.6(3) . . ?
C3' C2' C7' 119.2(4) . . ?
C7' C2' C1' 120.2(4) . . ?
C13' C14' C9' 119.6(5) . . ?
N2 C1' C2' 114.2(3) . . ?
C2' C3' C4' 121.1(4) . . ?
C5 C6 C1 122.4(3) . . ?
C11" C10" C9" 120.0(3) . . ?
C2' C7' C6' 120.1(4) . . ?
C3" C2" C1" 121.4(5) . . ?
C9' C10' C11' 119.8(5) . . ?
C1" C6" C5" 118.9(5) . . ?
C4" C5" C6" 122.0(5) . . ?
C2 C3 C4 119.8(4) . . ?
C3" C4" C5" 118.6(4) . . ?
C5 C4 C3 119.0(4) . . ?
C8" C9" C10" 119.8(3) . . ?
C5' C6' C7' 119.2(5) . . ?
C17" C18" C13" 118.5(4) . . ?
C16" C15" C14" 119.4(4) . . ?
C3' C4' C5' 119.7(5) . . ?
C15" C16" C17" 120.4(4) . . ?
C13' C12' C11' 119.9(5) . . ?
C12' C11' C10' 120.9(5) . . ?
C4" C3" C2" 120.8(5) . . ?
C12' C13' C14' 121.7(5) . . ?
C16" C17" C18" 121.0(4) . . ?
C6' C5' C4' 120.6(5) . . ?

loop_
_geom_bond_atom_site_label_1
_geom_bond_atom_site_label_2
_geom_bond_distance
_geom_bond_site_symmetry_2
_geom_bond_publ_flag
P1 O1 1.579(3) . ?
P1 C7" 1.804(3) . ?
P1 C1" 1.813(3) . ?
P1 C13" 1.794(3) . ?
N1 C1'" 1.366(4) . ?
N1 C2 1.412(4) . ?
O2 C1'" 1.203(4) . ?
O1 C1 1.370(4) . ?
N2 C1'" 1.353(5) . ?
N2 C8' 1.451(4) . ?
N2 C1' 1.463(4) . ?
C12" C7" 1.390(4) . ?
C12" C11" 1.387(5) . ?
C1 C2 1.405(4) . ?
C1 C6 1.398(4) . ?
C7" C8" 1.400(4) . ?
C1" C2" 1.373(5) . ?
C1" C6" 1.378(6) . ?
C8" C9" 1.371(5) . ?
C11" C10" 1.377(6) . ?
C13" C14" 1.387(5) . ?
C13" C18" 1.402(5) . ?
C9' C8' 1.514(5) . ?
C9' C14' 1.399(6) . ?
C9' C10' 1.399(6) . ?
C14" C15" 1.391(5) . ?
C2 C3 1.370(5) . ?
C5 C6 1.383(5) . ?
C5 C4 1.379(7) . ?
C2' C1' 1.505(6) . ?
C2' C3' 1.370(5) . ?
C2' C7' 1.385(5) . ?
C14' C13' 1.397(6) . ?
C3' C4' 1.373(6) . ?
C10" C9" 1.388(5) . ?
C7' C6' 1.405(7) . ?
C2" C3" 1.369(7) . ?
C10' C11' 1.400(7) . ?
C6" C5" 1.389(6) . ?
C5" C4" 1.359(8) . ?
C3 C4 1.384(6) . ?
C4" C3" 1.350(8) . ?
C6' C5' 1.367(9) . ?
C18" C17" 1.393(6) . ?
C15" C16" 1.377(8) . ?
C4' C5' 1.381(8) . ?
C16" C17" 1.380(8) . ?
C12' C11' 1.359(9) . ?
C12' C13' 1.341(9) . ?
